data_1560494
loop_
_publ_author_name
'Petrus, Rafa\/l'
'Utko, J\'ozef'
'Gni\/lka, Rados\/law'
'Fleszar, Mariusz G.'
'Lis, Tadeusz'
'Sobota, Piotr'

_publ_section_title
;
 Solvothermal Alcoholysis Method for Recycling High-Consistency Silicone
 Rubber Waste
;
_journal_issue 5
_journal_name_full Macromolecules
_journal_page_first 2449
_journal_page_last 2465
_journal_paper_doi 10.1021/acs.macromol.0c02773
_journal_volume 54
_journal_year 2021
_chemical_formula_moiety 'C48 H42 Li2 O18 Zn2, 2(C H2 Cl2)'
_chemical_formula_sum 'C50 H46 Cl4 Li2 O18 Zn2'
_chemical_formula_weight 1221.29
_space_group_crystal_system triclinic
_space_group_IT_number 2
_space_group_name_Hall '-P 1'
_space_group_name_H-M_alt 'P -1'
_atom_sites_solution_hydrogens geom
_audit_creation_method SHELXL-2014/7
_cell_angle_alpha 74.65(2)
_cell_angle_beta 66.16(2)
_cell_angle_gamma 63.99(2)
_cell_formula_units_Z 1
_cell_length_a 11.011(3)
_cell_length_b 11.886(3)
_cell_length_c 12.070(3)
_cell_measurement_reflns_used 13106
_cell_measurement_temperature 100(2)
_cell_measurement_theta_max 36.48
_cell_measurement_theta_min 3.28
_cell_volume 1291.2(6)
_computing_cell_refinement 'CrysAlis PRO (Agilent, 2011)'
_computing_data_collection 'CrysAlis PRO (Agilent, 2011)'
_computing_data_reduction 'CrysAlis PRO (Agilent, 2011)'
_computing_molecular_graphics 'DIAMOND  (Brandenburg, 2007)'
_computing_publication_material 'SHELXL-2014/7 (Sheldrick, 2014)'
_computing_structure_refinement 'SHELXL-2014/7 (Sheldrick, 2014)'
_computing_structure_solution 'SHELXS-2014/7 (Sheldrick, 2014)'
_diffrn_ambient_temperature 100(2)
_diffrn_measured_fraction_theta_full 0.998
_diffrn_measured_fraction_theta_max 0.998
_diffrn_measurement_device_type 'KUMA KM4 CCD \k-geometry diffractometer'
_diffrn_measurement_method \w
_diffrn_radiation_source 'fine-focus sealed tube'
_diffrn_radiation_type MoK\a
_diffrn_radiation_wavelength 0.71073
_diffrn_reflns_av_R_equivalents 0.0486
_diffrn_reflns_av_unetI/netI 0.0418
_diffrn_reflns_Laue_measured_fraction_full 0.998
_diffrn_reflns_Laue_measured_fraction_max 0.998
_diffrn_reflns_limit_h_max 14
_diffrn_reflns_limit_h_min -14
_diffrn_reflns_limit_k_max 15
_diffrn_reflns_limit_k_min -15
_diffrn_reflns_limit_l_max 15
_diffrn_reflns_limit_l_min -15
_diffrn_reflns_number 14379
_diffrn_reflns_point_group_measured_fraction_full 0.998
_diffrn_reflns_point_group_measured_fraction_max 0.998
_diffrn_reflns_theta_full 26.000
_diffrn_reflns_theta_max 26.999
_diffrn_reflns_theta_min 3.302
_exptl_absorpt_coefficient_mu 1.210
_exptl_absorpt_correction_T_max 0.855
_exptl_absorpt_correction_T_min 0.647
_exptl_absorpt_correction_type analytical
_exptl_absorpt_process_details
;

Analytical numeric absorption correction using a multifaceted crystal
model based on expressions derived by R.C. Clark & J.S. Reid.
(Clark, R. C. & Reid, J. S. (1995). Acta Cryst. A51, 887-897)
;
_exptl_crystal_colour colourless
_exptl_crystal_density_diffrn 1.571
_exptl_crystal_description plates
_exptl_crystal_F_000 624
_exptl_crystal_size_max 0.540
_exptl_crystal_size_mid 0.410
_exptl_crystal_size_min 0.190
_refine_diff_density_max 0.998
_refine_diff_density_min -1.125
_refine_diff_density_rms 0.117
_refine_ls_extinction_method none
_refine_ls_goodness_of_fit_ref 1.093
_refine_ls_hydrogen_treatment constr
_refine_ls_matrix_type full
_refine_ls_number_parameters 346
_refine_ls_number_reflns 5625
_refine_ls_number_restraints 0
_refine_ls_restrained_S_all 1.093
_refine_ls_R_factor_all 0.0494
_refine_ls_R_factor_gt 0.0454
_refine_ls_shift/su_max 0.001
_refine_ls_shift/su_mean 0.000
_refine_ls_structure_factor_coef Fsqd
_refine_ls_weighting_details 'w=1/[\s^2^(Fo^2^)+(0.0928P)^2^+0.0623P] where P=(Fo^2^+2Fc^2^)/3'
_refine_ls_weighting_scheme calc
_refine_ls_wR_factor_gt 0.1254
_refine_ls_wR_factor_ref 0.1286
_reflns_Friedel_coverage 0.000
_reflns_number_gt 4983
_reflns_number_total 5625
_reflns_threshold_expression 'I > 2\s(I)'
_cod_data_source_file ma0c02773_si_002.cif
_cod_data_source_block 10
_cod_database_code 1560494
_shelx_shelxl_version_number 2014/7
_shelx_space_group_comment
;
The symmetry employed for this shelxl refinement is uniquely defined
by the following loop, which should always be used as a source of
symmetry information in preference to the above space-group names.
They are only intended as comments.
;
_shelx_estimated_absorpt_t_min 0.561
_shelx_estimated_absorpt_t_max 0.803

loop_
_space_group_symop_operation_xyz
'x, y, z'
'-x, -y, -z'

loop_
_atom_site_label
_atom_site_type_symbol
_atom_site_fract_x
_atom_site_fract_y
_atom_site_fract_z
_atom_site_U_iso_or_equiv
_atom_site_adp_type
_atom_site_occupancy
_atom_site_site_symmetry_order
_atom_site_calc_flag
_atom_site_refinement_flags_posn
_atom_site_refinement_flags_adp
_atom_site_refinement_flags_occupancy
_atom_site_disorder_assembly
_atom_site_disorder_group
Li1 Li 0.4126(4) 0.5131(3) 0.7130(3) 0.0220(7) Uani 1 1 d . . . . .
Zn1 Zn 0.34577(2) 0.60273(2) 0.49151(2) 0.01831(11) Uani 1 1 d . . . . .
O1 O 0.42983(15) 0.42552(13) 0.58858(13) 0.0178(3) Uani 1 1 d . . . . .
C1 C 0.3897(2) 0.32797(19) 0.61270(19) 0.0184(4) Uani 1 1 d . . . . .
C2 C 0.4175(2) 0.2659(2) 0.5151(2) 0.0230(4) Uani 1 1 d . . . . .
H2 H 0.4589 0.2974 0.4339 0.028 Uiso 1 1 calc R U . . .
C3 C 0.3858(2) 0.1604(2) 0.5351(2) 0.0259(5) Uani 1 1 d . . . . .
H3 H 0.4064 0.1201 0.4678 0.031 Uiso 1 1 calc R U . . .
C4 C 0.3237(2) 0.1126(2) 0.6530(2) 0.0270(5) Uani 1 1 d . . . . .
H4 H 0.3038 0.0391 0.6666 0.032 Uiso 1 1 calc R U . . .
C5 C 0.2919(2) 0.1732(2) 0.7492(2) 0.0249(5) Uani 1 1 d . . . . .
H5 H 0.2474 0.1418 0.8294 0.030 Uiso 1 1 calc R U . . .
C6 C 0.3232(2) 0.28085(19) 0.7327(2) 0.0206(4) Uani 1 1 d . . . . .
C7 C 0.2856(2) 0.3399(2) 0.8413(2) 0.0222(4) Uani 1 1 d . . . . .
O2 O 0.31462(18) 0.42597(15) 0.84575(14) 0.0263(3) Uani 1 1 d . . . . .
O3 O 0.2111(2) 0.28722(18) 0.94351(15) 0.0340(4) Uani 1 1 d . . . . .
C8 C 0.1733(4) 0.3377(3) 1.0547(2) 0.0438(7) Uani 1 1 d . . . . .
H8A H 0.2606 0.3287 1.0659 0.066 Uiso 1 1 calc R U . . .
H8B H 0.1225 0.2915 1.1239 0.066 Uiso 1 1 calc R U . . .
H8C H 0.1112 0.4270 1.0496 0.066 Uiso 1 1 calc R U . . .
O4 O 0.29932(16) 0.66886(13) 0.64713(13) 0.0201(3) Uani 1 1 d . . . . .
C9 C 0.2007(2) 0.77732(19) 0.6833(2) 0.0199(4) Uani 1 1 d . . . . .
C10 C 0.1265(2) 0.7880(2) 0.8081(2) 0.0263(5) Uani 1 1 d . . . . .
H10 H 0.1461 0.7151 0.8645 0.032 Uiso 1 1 calc R U . . .
C11 C 0.0254(3) 0.9014(2) 0.8519(2) 0.0331(5) Uani 1 1 d . . . . .
H11 H -0.0235 0.9049 0.9370 0.040 Uiso 1 1 calc R U . . .
C12 C -0.0049(3) 1.0102(2) 0.7721(2) 0.0348(6) Uani 1 1 d . . . . .
H12 H -0.0737 1.0881 0.8021 0.042 Uiso 1 1 calc R U . . .
C13 C 0.0663(2) 1.0037(2) 0.6488(2) 0.0291(5) Uani 1 1 d . . . . .
H13 H 0.0465 1.0780 0.5941 0.035 Uiso 1 1 calc R U . . .
C14 C 0.1673(2) 0.88944(19) 0.6026(2) 0.0211(4) Uani 1 1 d . . . . .
C15 C 0.2386(2) 0.8863(2) 0.4706(2) 0.0216(4) Uani 1 1 d . . . . .
O5 O 0.29209(17) 0.79352(14) 0.41537(15) 0.0244(3) Uani 1 1 d . . . . .
O6 O 0.24156(19) 0.99735(15) 0.41091(15) 0.0308(4) Uani 1 1 d . . . . .
C16 C 0.3144(3) 0.9983(2) 0.2803(2) 0.0374(6) Uani 1 1 d . . . . .
H16A H 0.4085 0.9292 0.2635 0.056 Uiso 1 1 calc R U . . .
H16B H 0.3269 1.0786 0.2470 0.056 Uiso 1 1 calc R U . . .
H16C H 0.2572 0.9875 0.2422 0.056 Uiso 1 1 calc R U . . .
O7 O 0.38389(15) 0.54053(14) 0.33677(14) 0.0201(3) Uani 1 1 d . . . . .
C17 C 0.2902(2) 0.57516(18) 0.28128(19) 0.0181(4) Uani 1 1 d . . . . .
C18 C 0.3395(2) 0.5682(2) 0.1547(2) 0.0233(4) Uani 1 1 d . . . . .
H18 H 0.4395 0.5415 0.1117 0.028 Uiso 1 1 calc R U . . .
C19 C 0.2473(3) 0.5988(2) 0.0914(2) 0.0263(5) Uani 1 1 d . . . . .
H19 H 0.2848 0.5904 0.0066 0.032 Uiso 1 1 calc R U . . .
C20 C 0.0989(2) 0.6420(2) 0.1509(2) 0.0263(5) Uani 1 1 d . . . . .
H20 H 0.0353 0.6652 0.1068 0.032 Uiso 1 1 calc R U . . .
C21 C 0.0466(2) 0.6504(2) 0.2739(2) 0.0244(5) Uani 1 1 d . . . . .
H21 H -0.0540 0.6790 0.3147 0.029 Uiso 1 1 calc R U . . .
C22 C 0.1387(2) 0.61737(19) 0.34149(19) 0.0189(4) Uani 1 1 d . . . . .
C23 C 0.0764(2) 0.62511(19) 0.4729(2) 0.0202(4) Uani 1 1 d . . . . .
O8 O 0.13934(16) 0.60892(16) 0.54307(14) 0.0245(3) Uani 1 1 d . . . . .
O9 O -0.06554(17) 0.65557(17) 0.51577(15) 0.0298(4) Uani 1 1 d . . . . .
C24 C -0.1341(3) 0.6766(3) 0.6428(2) 0.0326(5) Uani 1 1 d . . . . .
H24A H -0.0967 0.5989 0.6928 0.049 Uiso 1 1 calc R U . . .
H24B H -0.2378 0.7017 0.6649 0.049 Uiso 1 1 calc R U . . .
H24C H -0.1144 0.7435 0.6568 0.049 Uiso 1 1 calc R U . . .
C25 C 0.3391(3) 0.8572(3) -0.0727(3) 0.0441(7) Uani 1 1 d . . . . .
H25A H 0.2758 0.9301 -0.1119 0.053 Uiso 1 1 calc R U . . .
H25B H 0.2790 0.8143 -0.0075 0.053 Uiso 1 1 calc R U . . .
Cl1 Cl 0.46619(8) 0.75331(8) -0.18071(7) 0.0499(2) Uani 1 1 d . . . . .
Cl2 Cl 0.41647(13) 0.91136(12) -0.00799(9) 0.0761(3) Uani 1 1 d . . . . .

loop_
_atom_site_aniso_label
_atom_site_aniso_U_11
_atom_site_aniso_U_22
_atom_site_aniso_U_33
_atom_site_aniso_U_23
_atom_site_aniso_U_13
_atom_site_aniso_U_12
Li1 0.0252(17) 0.0216(17) 0.0212(18) -0.0043(14) -0.0094(14) -0.0077(14)
Zn1 0.02058(16) 0.01835(15) 0.01784(16) -0.00397(10) -0.00893(11) -0.00544(10)
O1 0.0211(7) 0.0168(7) 0.0174(7) -0.0021(5) -0.0080(6) -0.0072(5)
C1 0.0177(9) 0.0173(9) 0.0227(10) -0.0032(8) -0.0108(8) -0.0044(7)
C2 0.0273(11) 0.0221(10) 0.0227(11) -0.0054(8) -0.0100(9) -0.0087(8)
C3 0.0264(11) 0.0231(10) 0.0336(13) -0.0105(9) -0.0130(9) -0.0069(9)
C4 0.0278(11) 0.0194(10) 0.0385(13) -0.0052(9) -0.0122(10) -0.0106(9)
C5 0.0247(10) 0.0217(10) 0.0289(12) 0.0005(9) -0.0102(9) -0.0098(9)
C6 0.0210(10) 0.0177(9) 0.0243(11) -0.0025(8) -0.0102(8) -0.0058(8)
C7 0.0232(10) 0.0241(10) 0.0201(10) 0.0014(8) -0.0094(8) -0.0097(8)
O2 0.0360(9) 0.0286(8) 0.0196(8) -0.0022(6) -0.0083(7) -0.0177(7)
O3 0.0486(11) 0.0452(10) 0.0183(8) -0.0017(7) -0.0047(7) -0.0331(9)
C8 0.0613(18) 0.0650(19) 0.0196(12) -0.0051(12) -0.0030(12) -0.0454(16)
O4 0.0220(7) 0.0179(7) 0.0199(7) -0.0046(6) -0.0102(6) -0.0026(6)
C9 0.0191(9) 0.0201(10) 0.0238(11) -0.0063(8) -0.0087(8) -0.0065(8)
C10 0.0261(11) 0.0270(11) 0.0248(11) -0.0058(9) -0.0081(9) -0.0077(9)
C11 0.0301(12) 0.0367(13) 0.0259(12) -0.0138(10) 0.0006(9) -0.0100(10)
C12 0.0294(12) 0.0251(11) 0.0378(14) -0.0147(10) 0.0018(10) -0.0051(10)
C13 0.0262(11) 0.0210(11) 0.0350(13) -0.0049(9) -0.0065(10) -0.0066(9)
C14 0.0197(10) 0.0196(10) 0.0263(11) -0.0057(8) -0.0076(8) -0.0076(8)
C15 0.0198(10) 0.0206(10) 0.0256(11) -0.0029(8) -0.0103(8) -0.0060(8)
O5 0.0305(8) 0.0186(7) 0.0247(8) -0.0023(6) -0.0135(7) -0.0056(6)
O6 0.0391(9) 0.0194(8) 0.0265(9) -0.0013(6) -0.0067(7) -0.0092(7)
C16 0.0391(14) 0.0278(12) 0.0283(13) 0.0011(10) -0.0028(11) -0.0077(10)
O7 0.0193(7) 0.0226(7) 0.0203(7) -0.0061(6) -0.0095(6) -0.0047(6)
C17 0.0206(9) 0.0150(9) 0.0201(10) -0.0022(7) -0.0095(8) -0.0052(7)
C18 0.0235(10) 0.0276(11) 0.0202(11) -0.0058(8) -0.0083(8) -0.0081(9)
C19 0.0307(11) 0.0293(11) 0.0206(11) -0.0040(9) -0.0116(9) -0.0093(9)
C20 0.0286(11) 0.0287(11) 0.0265(12) -0.0014(9) -0.0180(9) -0.0079(9)
C21 0.0231(10) 0.0236(10) 0.0269(12) -0.0044(9) -0.0133(9) -0.0035(8)
C22 0.0217(10) 0.0188(9) 0.0183(10) -0.0031(7) -0.0091(8) -0.0067(8)
C23 0.0198(9) 0.0159(9) 0.0237(11) -0.0029(8) -0.0080(8) -0.0045(7)
O8 0.0230(7) 0.0333(8) 0.0190(8) -0.0052(6) -0.0072(6) -0.0105(7)
O9 0.0183(7) 0.0441(10) 0.0227(8) -0.0082(7) -0.0056(6) -0.0066(7)
C24 0.0266(11) 0.0381(13) 0.0248(12) -0.0074(10) -0.0043(9) -0.0064(10)
C25 0.0440(16) 0.0326(13) 0.0480(17) -0.0076(12) -0.0050(13) -0.0153(12)
Cl1 0.0428(4) 0.0566(4) 0.0471(4) -0.0235(3) 0.0021(3) -0.0213(3)
Cl2 0.0890(7) 0.1094(9) 0.0495(5) -0.0322(5) -0.0082(5) -0.0544(7)

loop_
_atom_type_symbol
_atom_type_description
_atom_type_scat_dispersion_real
_atom_type_scat_dispersion_imag
_atom_type_scat_source
C C 0.0033 0.0016 'International Tables Vol C Tables 4.2.6.8 and 6.1.1.4'
H H 0.0000 0.0000 'International Tables Vol C Tables 4.2.6.8 and 6.1.1.4'
Li Li -0.0003 0.0001 'International Tables Vol C Tables 4.2.6.8 and 6.1.1.4'
O O 0.0106 0.0060 'International Tables Vol C Tables 4.2.6.8 and 6.1.1.4'
Zn Zn 0.2839 1.4301 'International Tables Vol C Tables 4.2.6.8 and 6.1.1.4'
Cl Cl 0.1484 0.1585 'International Tables Vol C Tables 4.2.6.8 and 6.1.1.4'

loop_
_geom_angle_atom_site_label_1
_geom_angle_atom_site_label_2
_geom_angle_atom_site_label_3
_geom_angle
_geom_angle_site_symmetry_1
_geom_angle_site_symmetry_3
_geom_angle_publ_flag
O2 Li1 O4 116.9(2) . . ?
O2 Li1 O7 120.8(2) . 2_666 ?
O4 Li1 O7 121.7(2) . 2_666 ?
O2 Li1 O1 95.96(18) . . ?
O4 Li1 O1 91.02(17) . . ?
O7 Li1 O1 91.11(16) 2_666 . ?
O2 Li1 C7 20.78(8) . . ?
O4 Li1 C7 117.68(17) . . ?
O7 Li1 C7 119.13(17) 2_666 . ?
O1 Li1 C7 75.21(13) . . ?
O7 Zn1 O4 177.72(5) . . ?
O7 Zn1 O8 86.65(6) . . ?
O4 Zn1 O8 91.36(7) . . ?
O7 Zn1 O5 93.36(6) . . ?
O4 Zn1 O5 85.66(6) . . ?
O8 Zn1 O5 93.78(7) . . ?
O7 Zn1 O1 98.32(6) . . ?
O4 Zn1 O1 83.03(6) . . ?
O8 Zn1 O1 97.40(7) . . ?
O5 Zn1 O1 164.25(6) . . ?
O7 Zn1 O1 82.67(6) . 2_666 ?
O4 Zn1 O1 99.37(6) . 2_666 ?
O8 Zn1 O1 168.95(6) . 2_666 ?
O5 Zn1 O1 89.68(6) . 2_666 ?
O1 Zn1 O1 81.41(6) . 2_666 ?
C1 O1 Li1 124.09(17) . . ?
C1 O1 Zn1 126.41(12) . . ?
Li1 O1 Zn1 89.27(12) . . ?
C1 O1 Zn1 119.89(12) . 2_666 ?
Li1 O1 Zn1 89.19(12) . 2_666 ?
Zn1 O1 Zn1 98.59(6) . 2_666 ?
O1 C1 C2 119.0(2) . . ?
O1 C1 C6 123.27(19) . . ?
C2 C1 C6 117.74(19) . . ?
C3 C2 C1 121.4(2) . . ?
C3 C2 H2 119.3 . . ?
C1 C2 H2 119.3 . . ?
C2 C3 C4 120.7(2) . . ?
C2 C3 H3 119.6 . . ?
C4 C3 H3 119.6 . . ?
C5 C4 C3 119.0(2) . . ?
C5 C4 H4 120.5 . . ?
C3 C4 H4 120.5 . . ?
C4 C5 C6 122.0(2) . . ?
C4 C5 H5 119.0 . . ?
C6 C5 H5 119.0 . . ?
C5 C6 C1 119.0(2) . . ?
C5 C6 C7 118.4(2) . . ?
C1 C6 C7 122.57(19) . . ?
O2 C7 O3 120.2(2) . . ?
O2 C7 C6 127.6(2) . . ?
O3 C7 C6 112.20(19) . . ?
O3 C7 Li1 153.29(18) . . ?
C6 C7 Li1 94.49(15) . . ?
C7 O2 Li1 126.14(19) . . ?
C7 O3 C8 115.63(19) . . ?
O3 C8 H8A 109.5 . . ?
O3 C8 H8B 109.5 . . ?
H8A C8 H8B 109.5 . . ?
O3 C8 H8C 109.5 . . ?
H8A C8 H8C 109.5 . . ?
H8B C8 H8C 109.5 . . ?
C9 O4 Li1 138.91(18) . . ?
C9 O4 Zn1 125.75(13) . . ?
Li1 O4 Zn1 94.09(13) . . ?
O4 C9 C10 119.66(19) . . ?
O4 C9 C14 123.55(19) . . ?
C10 C9 C14 116.73(19) . . ?
C11 C10 C9 122.2(2) . . ?
C11 C10 H10 118.9 . . ?
C9 C10 H10 118.9 . . ?
C10 C11 C12 120.4(2) . . ?
C10 C11 H11 119.8 . . ?
C12 C11 H11 119.8 . . ?
C13 C12 C11 119.2(2) . . ?
C13 C12 H12 120.4 . . ?
C11 C12 H12 120.4 . . ?
C12 C13 C14 121.3(2) . . ?
C12 C13 H13 119.4 . . ?
C14 C13 H13 119.4 . . ?
C13 C14 C9 120.2(2) . . ?
C13 C14 C15 119.5(2) . . ?
C9 C14 C15 120.29(19) . . ?
O5 C15 O6 120.6(2) . . ?
O5 C15 C14 125.9(2) . . ?
O6 C15 C14 113.48(19) . . ?
C15 O5 Zn1 126.69(15) . . ?
C15 O6 C16 115.51(19) . . ?
O6 C16 H16A 109.5 . . ?
O6 C16 H16B 109.5 . . ?
H16A C16 H16B 109.5 . . ?
O6 C16 H16C 109.5 . . ?
H16A C16 H16C 109.5 . . ?
H16B C16 H16C 109.5 . . ?
C17 O7 Li1 135.46(18) . 2_666 ?
C17 O7 Zn1 125.11(13) . . ?
Li1 O7 Zn1 94.93(13) 2_666 . ?
O7 C17 C18 119.15(19) . . ?
O7 C17 C22 124.11(19) . . ?
C18 C17 C22 116.72(18) . . ?
C19 C18 C17 122.2(2) . . ?
C19 C18 H18 118.9 . . ?
C17 C18 H18 118.9 . . ?
C18 C19 C20 120.5(2) . . ?
C18 C19 H19 119.7 . . ?
C20 C19 H19 119.7 . . ?
C21 C20 C19 119.0(2) . . ?
C21 C20 H20 120.5 . . ?
C19 C20 H20 120.5 . . ?
C20 C21 C22 121.6(2) . . ?
C20 C21 H21 119.2 . . ?
C22 C21 H21 119.2 . . ?
C21 C22 C17 119.83(19) . . ?
C21 C22 C23 118.96(19) . . ?
C17 C22 C23 121.20(18) . . ?
O8 C23 O9 119.44(19) . . ?
O8 C23 C22 127.25(19) . . ?
O9 C23 C22 113.29(18) . . ?
C23 O8 Zn1 125.23(14) . . ?
C23 O9 C24 115.38(18) . . ?
O9 C24 H24A 109.5 . . ?
O9 C24 H24B 109.5 . . ?
H24A C24 H24B 109.5 . . ?
O9 C24 H24C 109.5 . . ?
H24A C24 H24C 109.5 . . ?
H24B C24 H24C 109.5 . . ?
Cl2 C25 Cl1 112.68(18) . . ?
Cl2 C25 H25A 109.1 . . ?
Cl1 C25 H25A 109.1 . . ?
Cl2 C25 H25B 109.1 . . ?
Cl1 C25 H25B 109.1 . . ?
H25A C25 H25B 107.8 . . ?

loop_
_geom_bond_atom_site_label_1
_geom_bond_atom_site_label_2
_geom_bond_distance
_geom_bond_site_symmetry_2
_geom_bond_publ_flag
Li1 O2 1.872(4) . ?
Li1 O4 1.901(4) . ?
Li1 O7 1.911(4) 2_666 ?
Li1 O1 1.949(4) . ?
Li1 C7 2.771(4) . ?
Zn1 O7 2.0091(16) . ?
Zn1 O4 2.0149(16) . ?
Zn1 O8 2.0721(17) . ?
Zn1 O5 2.1205(16) . ?
Zn1 O1 2.1275(16) . ?
Zn1 O1 2.1600(16) 2_666 ?
O1 C1 1.338(3) . ?
O1 Zn1 2.1600(16) 2_666 ?
C1 C2 1.413(3) . ?
C1 C6 1.421(3) . ?
C2 C3 1.381(3) . ?
C2 H2 0.9500 . ?
C3 C4 1.393(3) . ?
C3 H3 0.9500 . ?
C4 C5 1.372(3) . ?
C4 H4 0.9500 . ?
C5 C6 1.411(3) . ?
C5 H5 0.9500 . ?
C6 C7 1.475(3) . ?
C7 O2 1.217(3) . ?
C7 O3 1.346(3) . ?
O3 C8 1.445(3) . ?
C8 H8A 0.9800 . ?
C8 H8B 0.9800 . ?
C8 H8C 0.9800 . ?
O4 C9 1.311(3) . ?
C9 C10 1.403(3) . ?
C9 C14 1.426(3) . ?
C10 C11 1.386(3) . ?
C10 H10 0.9500 . ?
C11 C12 1.391(4) . ?
C11 H11 0.9500 . ?
C12 C13 1.378(4) . ?
C12 H12 0.9500 . ?
C13 C14 1.403(3) . ?
C13 H13 0.9500 . ?
C14 C15 1.466(3) . ?
C15 O5 1.229(3) . ?
C15 O6 1.333(3) . ?
O6 C16 1.451(3) . ?
C16 H16A 0.9800 . ?
C16 H16B 0.9800 . ?
C16 H16C 0.9800 . ?
O7 C17 1.313(2) . ?
O7 Li1 1.911(4) 2_666 ?
C17 C18 1.411(3) . ?
C17 C22 1.429(3) . ?
C18 C19 1.380(3) . ?
C18 H18 0.9500 . ?
C19 C20 1.400(3) . ?
C19 H19 0.9500 . ?
C20 C21 1.372(3) . ?
C20 H20 0.9500 . ?
C21 C22 1.414(3) . ?
C21 H21 0.9500 . ?
C22 C23 1.461(3) . ?
C23 O8 1.227(3) . ?
C23 O9 1.338(3) . ?
O9 C24 1.443(3) . ?
C24 H24A 0.9800 . ?
C24 H24B 0.9800 . ?
C24 H24C 0.9800 . ?
C25 Cl2 1.743(3) . ?
C25 Cl1 1.745(3) . ?
C25 H25A 0.9900 . ?
C25 H25B 0.9900 . ?

loop_
_geom_torsion_atom_site_label_1
_geom_torsion_atom_site_label_2
_geom_torsion_atom_site_label_3
_geom_torsion_atom_site_label_4
_geom_torsion
_geom_torsion_site_symmetry_1
_geom_torsion_site_symmetry_2
_geom_torsion_site_symmetry_3
_geom_torsion_site_symmetry_4
_geom_torsion_publ_flag
Li1 O1 C1 C2 -175.19(19) . . . . ?
Zn1 O1 C1 C2 66.1(2) . . . . ?
Zn1 O1 C1 C2 -63.5(2) 2_666 . . . ?
Li1 O1 C1 C6 3.2(3) . . . . ?
Zn1 O1 C1 C6 -115.52(19) . . . . ?
Zn1 O1 C1 C6 114.84(18) 2_666 . . . ?
O1 C1 C2 C3 176.34(19) . . . . ?
C6 C1 C2 C3 -2.1(3) . . . . ?
C1 C2 C3 C4 0.6(3) . . . . ?
C2 C3 C4 C5 1.3(3) . . . . ?
C3 C4 C5 C6 -1.6(3) . . . . ?
C4 C5 C6 C1 0.0(3) . . . . ?
C4 C5 C6 C7 -179.8(2) . . . . ?
O1 C1 C6 C5 -176.59(18) . . . . ?
C2 C1 C6 C5 1.8(3) . . . . ?
O1 C1 C6 C7 3.3(3) . . . . ?
C2 C1 C6 C7 -178.37(19) . . . . ?
C5 C6 C7 O2 173.5(2) . . . . ?
C1 C6 C7 O2 -6.3(3) . . . . ?
C5 C6 C7 O3 -6.3(3) . . . . ?
C1 C6 C7 O3 173.84(19) . . . . ?
C5 C6 C7 Li1 174.55(18) . . . . ?
C1 C6 C7 Li1 -5.3(2) . . . . ?
O3 C7 O2 Li1 -178.3(2) . . . . ?
C6 C7 O2 Li1 1.9(4) . . . . ?
O4 Li1 O2 C7 97.4(3) . . . . ?
O7 Li1 O2 C7 -91.6(3) 2_666 . . . ?
O1 Li1 O2 C7 3.2(3) . . . . ?
O2 C7 O3 C8 -1.4(3) . . . . ?
C6 C7 O3 C8 178.4(2) . . . . ?
Li1 C7 O3 C8 -3.5(5) . . . . ?
Li1 O4 C9 C10 -17.0(4) . . . . ?
Zn1 O4 C9 C10 146.59(17) . . . . ?
Li1 O4 C9 C14 160.1(2) . . . . ?
Zn1 O4 C9 C14 -36.3(3) . . . . ?
O4 C9 C10 C11 177.3(2) . . . . ?
C14 C9 C10 C11 0.0(3) . . . . ?
C9 C10 C11 C12 -0.7(4) . . . . ?
C10 C11 C12 C13 0.4(4) . . . . ?
C11 C12 C13 C14 0.6(4) . . . . ?
C12 C13 C14 C9 -1.3(4) . . . . ?
C12 C13 C14 C15 178.9(2) . . . . ?
O4 C9 C14 C13 -176.2(2) . . . . ?
C10 C9 C14 C13 1.0(3) . . . . ?
O4 C9 C14 C15 3.6(3) . . . . ?
C10 C9 C14 C15 -179.2(2) . . . . ?
C13 C14 C15 O5 -155.8(2) . . . . ?
C9 C14 C15 O5 24.4(3) . . . . ?
C13 C14 C15 O6 24.1(3) . . . . ?
C9 C14 C15 O6 -155.77(19) . . . . ?
O6 C15 O5 Zn1 163.69(15) . . . . ?
C14 C15 O5 Zn1 -16.4(3) . . . . ?
O5 C15 O6 C16 -1.7(3) . . . . ?
C14 C15 O6 C16 178.4(2) . . . . ?
Li1 O7 C17 C18 4.6(3) 2_666 . . . ?
Zn1 O7 C17 C18 154.43(16) . . . . ?
Li1 O7 C17 C22 -177.0(2) 2_666 . . . ?
Zn1 O7 C17 C22 -27.2(3) . . . . ?
O7 C17 C18 C19 177.7(2) . . . . ?
C22 C17 C18 C19 -0.8(3) . . . . ?
C17 C18 C19 C20 1.9(4) . . . . ?
C18 C19 C20 C21 -1.7(4) . . . . ?
C19 C20 C21 C22 0.5(4) . . . . ?
C20 C21 C22 C17 0.5(3) . . . . ?
C20 C21 C22 C23 -178.3(2) . . . . ?
O7 C17 C22 C21 -178.8(2) . . . . ?
C18 C17 C22 C21 -0.4(3) . . . . ?
O7 C17 C22 C23 0.1(3) . . . . ?
C18 C17 C22 C23 178.47(19) . . . . ?
C21 C22 C23 O8 -174.3(2) . . . . ?
C17 C22 C23 O8 6.8(3) . . . . ?
C21 C22 C23 O9 4.5(3) . . . . ?
C17 C22 C23 O9 -174.37(18) . . . . ?
O9 C23 O8 Zn1 -164.96(15) . . . . ?
C22 C23 O8 Zn1 13.8(3) . . . . ?
O8 C23 O9 C24 4.8(3) . . . . ?
C22 C23 O9 C24 -174.12(19) . . . . ?
